data_2233669
loop_
_publ_author_name
'Fun, Hoong-Kun'
'Hemamalini, Madhukar'
'Reddy, B. Palakshi'
'Vijayakumar, V.'
'Sarveswari, S.'

_publ_section_title
;
 Diisobutyl
 4-(3-ethoxy-4-hydroxyphenyl)-2,6-dimethyl-1,4-dihydropyridine-3,5-dicarboxylate
;
_journal_coeditor_code WN2463
_journal_issue 2
_journal_name_full 'Acta Crystallographica Section E'
_journal_page_first o287
_journal_page_last o288
_journal_paper_doi 10.1107/S1600536811055334
_journal_volume 68
_journal_year 2012
_chemical_formula_iupac 'C25 H35 N O6'
_chemical_formula_moiety 'C25 H35 N O6'
_chemical_formula_sum 'C25 H35 N O6'
_chemical_formula_weight 445.54
_chemical_name_systematic
;
Diisobutyl 4-(3-ethoxy-4-hydroxyphenyl)-2,6-dimethyl-
1,4-dihydropyridine-3,5-dicarboxylate
;
_space_group_IT_number 2
_symmetry_cell_setting triclinic
_symmetry_space_group_name_Hall '-P 1'
_symmetry_space_group_name_H-M 'P -1'
_atom_sites_solution_hydrogens geom
_atom_sites_solution_primary direct
_atom_sites_solution_secondary difmap
_audit_creation_method SHELXL-97
_cell_angle_alpha 71.7660(10)
_cell_angle_beta 89.8130(10)
_cell_angle_gamma 76.1500(10)
_cell_formula_units_Z 4
_cell_length_a 12.7346(2)
_cell_length_b 13.1180(2)
_cell_length_c 15.7404(2)
_cell_measurement_reflns_used 9498
_cell_measurement_temperature 100.0(10)
_cell_measurement_theta_max 30.54
_cell_measurement_theta_min 2.49
_cell_volume 2417.50(6)
_computing_cell_refinement 'SAINT (Bruker, 2009)'
_computing_data_collection 'APEX2 (Bruker, 2009)'
_computing_data_reduction 'SAINT (Bruker, 2009)'
_computing_molecular_graphics 'SHELXTL (Sheldrick, 2008)'
_computing_publication_material 'SHELXTL (Sheldrick, 2008) and PLATON (Spek, 2009)'
_computing_structure_refinement 'SHELXTL (Sheldrick, 2008)'
_computing_structure_solution 'SHELXTL (Sheldrick, 2008)'
_diffrn_ambient_temperature 100.0(10)
_diffrn_measured_fraction_theta_full 0.988
_diffrn_measured_fraction_theta_max 0.988
_diffrn_measurement_device_type
;
Bruker SMART APEXII CCD area-detector
;
_diffrn_measurement_method '\f and \w scans'
_diffrn_radiation_monochromator graphite
_diffrn_radiation_source 'fine-focus sealed tube'
_diffrn_radiation_type MoK\a
_diffrn_radiation_wavelength 0.71073
_diffrn_reflns_av_R_equivalents 0.0295
_diffrn_reflns_av_sigmaI/netI 0.0451
_diffrn_reflns_limit_h_max 18
_diffrn_reflns_limit_h_min -18
_diffrn_reflns_limit_k_max 18
_diffrn_reflns_limit_k_min -18
_diffrn_reflns_limit_l_max 22
_diffrn_reflns_limit_l_min -22
_diffrn_reflns_number 33902
_diffrn_reflns_theta_full 30.57
_diffrn_reflns_theta_max 30.57
_diffrn_reflns_theta_min 1.65
_diffrn_standards_number 0
_exptl_absorpt_coefficient_mu 0.087
_exptl_absorpt_correction_T_max 0.9887
_exptl_absorpt_correction_T_min 0.9505
_exptl_absorpt_correction_type multi-scan
_exptl_absorpt_process_details '(SADABS; Bruker, 2009)'
_exptl_crystal_colour colourless
_exptl_crystal_density_diffrn 1.224
_exptl_crystal_density_method 'not measured'
_exptl_crystal_description block
_exptl_crystal_F_000 960
_exptl_crystal_size_max 0.59
_exptl_crystal_size_mid 0.23
_exptl_crystal_size_min 0.13
_refine_diff_density_max 0.428
_refine_diff_density_min -0.253
_refine_ls_extinction_method none
_refine_ls_goodness_of_fit_ref 1.037
_refine_ls_hydrogen_treatment mixed
_refine_ls_matrix_type full
_refine_ls_number_parameters 619
_refine_ls_number_reflns 14658
_refine_ls_number_restraints 3
_refine_ls_restrained_S_all 1.037
_refine_ls_R_factor_all 0.0688
_refine_ls_R_factor_gt 0.0468
_refine_ls_shift/su_max_lt 0.001
_refine_ls_shift/su_mean 0.000
_refine_ls_structure_factor_coef Fsqd
_refine_ls_weighting_details 'calc w=1/[\s^2^(Fo^2^)+(0.0575P)^2^+0.4282P] where P=(Fo^2^+2Fc^2^)/3'
_refine_ls_weighting_scheme calc
_refine_ls_wR_factor_gt 0.1121
_refine_ls_wR_factor_ref 0.1246
_reflns_number_gt 10852
_reflns_number_total 14658
_reflns_threshold_expression I>2\s(I)
_cod_data_source_file wn2463.cif
_cod_data_source_block I
_cod_database_code 2233669
_cod_database_fobs_code 2233669

loop_
_symmetry_equiv_pos_as_xyz
'x, y, z'
'-x, -y, -z'

loop_
_atom_site_type_symbol
_atom_site_label
_atom_site_fract_x
_atom_site_fract_y
_atom_site_fract_z
_atom_site_U_iso_or_equiv
_atom_site_adp_type
_atom_site_calc_flag
_atom_site_refinement_flags
_atom_site_occupancy
_atom_site_symmetry_multiplicity
_atom_site_disorder_assembly
_atom_site_disorder_group
O O1A 0.65593(7) 0.22427(7) 0.32513(6) 0.01877(18) Uani d . 1 1 . .
O O2A 0.68239(7) 0.37473(7) 0.35316(6) 0.01794(17) Uani d . 1 1 . .
O O3A 0.54155(7) 0.73836(7) 0.14127(6) 0.02162(19) Uani d . 1 1 A .
O O4A 0.46664(9) 0.75911(8) 0.00632(6) 0.0301(2) Uani d . 1 1 . .
O O5A 0.45070(6) 0.68825(7) 0.47222(6) 0.01704(17) Uani d . 1 1 . .
O O6A 0.24903(7) 0.65738(8) 0.47620(6) 0.01842(18) Uani d . 1 1 . .
N N1A 0.41808(8) 0.43615(9) 0.12188(7) 0.0168(2) Uani d . 1 1 . .
C C1A 0.49199(9) 0.36210(10) 0.19006(8) 0.0154(2) Uani d . 1 1 . .
C C2A 0.55112(9) 0.40291(10) 0.23764(8) 0.0139(2) Uani d . 1 1 . .
C C3A 0.52654(9) 0.52684(9) 0.22317(8) 0.0138(2) Uani d . 1 1 . .
H H3AA 0.5968 0.5458 0.2304 0.017 Uiso calc R 1 1 . .
C C4A 0.47737(9) 0.59128(10) 0.12786(8) 0.0148(2) Uani d . 1 1 . .
C C5A 0.41768(9) 0.54670(10) 0.08484(8) 0.0158(2) Uani d . 1 1 . .
C C6A 0.49800(10) 0.24288(10) 0.20069(9) 0.0191(2) Uani d . 1 1 . .
H H6AA 0.4892 0.2033 0.2633 0.029 Uiso calc R 1 1 . .
H H6AB 0.5686 0.2085 0.1839 0.029 Uiso calc R 1 1 . .
H H6AC 0.4401 0.2391 0.1618 0.029 Uiso calc R 1 1 . .
C C7A 0.63478(9) 0.33471(10) 0.30929(8) 0.0148(2) Uani d . 1 1 . .
C C8A 0.72798(10) 0.15556(10) 0.40420(9) 0.0207(2) Uani d . 1 1 . .
H H8AA 0.6908 0.1582 0.4591 0.025 Uiso calc R 1 1 . .
H H8AB 0.7935 0.1835 0.4047 0.025 Uiso calc R 1 1 . .
C C9A 0.75998(11) 0.03710(11) 0.40238(9) 0.0216(3) Uani d . 1 1 . .
H H9AA 0.8038 -0.0091 0.4600 0.026 Uiso calc R 1 1 . .
C C10A 0.66240(12) -0.01007(12) 0.39875(11) 0.0296(3) Uani d . 1 1 . .
H H10A 0.6164 0.0000 0.4470 0.044 Uiso calc R 1 1 . .
H H10B 0.6874 -0.0893 0.4062 0.044 Uiso calc R 1 1 . .
H H10C 0.6206 0.0288 0.3407 0.044 Uiso calc R 1 1 . .
C C11A 0.83235(12) 0.02594(12) 0.32709(10) 0.0295(3) Uani d . 1 1 . .
H H11A 0.8961 0.0535 0.3329 0.044 Uiso calc R 1 1 . .
H H11B 0.7919 0.0693 0.2691 0.044 Uiso calc R 1 1 . .
H H11C 0.8557 -0.0522 0.3307 0.044 Uiso calc R 1 1 . .
C C12A 0.49199(10) 0.70315(10) 0.08419(8) 0.0180(2) Uani d . 1 1 . .
C C13A 0.56687(13) 0.84422(11) 0.10141(10) 0.0301(3) Uani d . 1 1 . .
H H13A 0.4996 0.9022 0.0746 0.036 Uiso calc PR 0.890(2) 1 A 1
H H13B 0.6165 0.8401 0.0534 0.036 Uiso calc PR 0.890(2) 1 A 1
H H13E 0.5121 0.9018 0.1129 0.036 Uiso d PR 0.110(2) 1 A 2
H H13F 0.5675 0.8600 0.0376 0.036 Uiso d PR 0.110(2) 1 A 2
C C14A 0.62011(13) 0.87297(12) 0.17352(11) 0.0249(3) Uani d PD 0.890(2) 1 A 1
H H14A 0.5686 0.8770 0.2211 0.030 Uiso calc PR 0.890(2) 1 A 1
C C15A 0.72407(14) 0.78674(14) 0.21621(13) 0.0318(4) Uani d PD 0.890(2) 1 A 1
H H15A 0.7080 0.7146 0.2438 0.048 Uiso calc PR 0.890(2) 1 A 1
H H15B 0.7562 0.8083 0.2623 0.048 Uiso calc PR 0.890(2) 1 A 1
H H15C 0.7752 0.7815 0.1702 0.048 Uiso calc PR 0.890(2) 1 A 1
C C16A 0.6415(2) 0.98703(15) 0.13148(15) 0.0487(6) Uani d PD 0.890(2) 1 A 1
H H16A 0.5728 1.0419 0.1069 0.073 Uiso calc PR 0.890(2) 1 A 1
H H16B 0.6900 0.9850 0.0832 0.073 Uiso calc PR 0.890(2) 1 A 1
H H16C 0.6756 1.0075 0.1773 0.073 Uiso calc PR 0.890(2) 1 A 1
C C14X 0.6819(10) 0.8431(9) 0.1393(8) 0.0249(3) Uani d PD 0.110(2) 1 A 2
H H14C 0.7387 0.7814 0.1294 0.030 Uiso calc PR 0.110(2) 1 A 2
C C15X 0.6729(12) 0.8237(12) 0.2361(9) 0.0318(4) Uani d PD 0.110(2) 1 A 2
H H15G 0.7407 0.8266 0.2634 0.048 Uiso calc PR 0.110(2) 1 A 2
H H15H 0.6591 0.7506 0.2642 0.048 Uiso calc PR 0.110(2) 1 A 2
H H15I 0.6129 0.8810 0.2451 0.048 Uiso calc PR 0.110(2) 1 A 2
C C16X 0.7096(17) 0.9539(12) 0.0949(11) 0.0487(6) Uani d PD 0.110(2) 1 A 2
H H16G 0.7460 0.9740 0.1398 0.073 Uiso calc PR 0.110(2) 1 A 2
H H16H 0.6428 1.0114 0.0692 0.073 Uiso calc PR 0.110(2) 1 A 2
H H16I 0.7578 0.9474 0.0472 0.073 Uiso calc PR 0.110(2) 1 A 2
C C17A 0.34730(10) 0.60315(11) -0.00102(8) 0.0194(2) Uani d . 1 1 . .
H H17A 0.3303 0.6836 -0.0137 0.029 Uiso calc R 1 1 . .
H H17B 0.2799 0.5788 0.0046 0.029 Uiso calc R 1 1 . .
H H17C 0.3857 0.5840 -0.0502 0.029 Uiso calc R 1 1 . .
C C18A 0.45270(9) 0.55975(9) 0.29224(8) 0.0138(2) Uani d . 1 1 . .
C C19A 0.34741(9) 0.54636(10) 0.29630(8) 0.0164(2) Uani d . 1 1 . .
H H19A 0.3211 0.5147 0.2567 0.020 Uiso calc R 1 1 . .
C C20A 0.28027(9) 0.57908(10) 0.35819(8) 0.0161(2) Uani d . 1 1 . .
H H20A 0.2085 0.5697 0.3604 0.019 Uiso calc R 1 1 . .
C C21A 0.31732(9) 0.62515(9) 0.41644(8) 0.0145(2) Uani d . 1 1 . .
C C22A 0.42302(9) 0.63953(10) 0.41269(8) 0.0143(2) Uani d . 1 1 . .
C C23A 0.48984(9) 0.60620(10) 0.35129(8) 0.0147(2) Uani d . 1 1 . .
H H23A 0.5618 0.6151 0.3494 0.018 Uiso calc R 1 1 . .
C C24A 0.56215(9) 0.69126(11) 0.47879(9) 0.0180(2) Uani d . 1 1 . .
H H24A 0.5817 0.7362 0.4206 0.022 Uiso calc R 1 1 . .
H H24B 0.6098 0.6153 0.4947 0.022 Uiso calc R 1 1 . .
C C25A 0.57646(11) 0.74199(12) 0.55053(9) 0.0226(3) Uani d . 1 1 . .
H H25A 0.6520 0.7456 0.5558 0.034 Uiso calc R 1 1 . .
H H25B 0.5580 0.6963 0.6080 0.034 Uiso calc R 1 1 . .
H H25C 0.5286 0.8170 0.5343 0.034 Uiso calc R 1 1 . .
O O1B 0.16199(7) 0.21473(7) 0.32189(6) 0.01890(18) Uani d . 1 1 . .
O O2B 0.18733(7) 0.36622(7) 0.21617(6) 0.01867(18) Uani d . 1 1 . .
O O3B 0.03283(7) 0.73069(7) 0.23134(6) 0.01937(18) Uani d . 1 1 . .
O O4B -0.03557(8) 0.75077(8) 0.35879(6) 0.0256(2) Uani d . 1 1 . .
O O5B -0.05533(7) 0.68711(7) -0.06563(6) 0.01869(18) Uani d . 1 1 . .
O O6B -0.25198(7) 0.64538(8) -0.05293(6) 0.01979(18) Uani d . 1 1 . .
N N1B -0.07913(8) 0.42474(9) 0.41615(7) 0.0163(2) Uani d . 1 1 . .
C C1B -0.00455(9) 0.35099(10) 0.38633(8) 0.0151(2) Uani d . 1 1 . .
C C2B 0.05339(9) 0.39218(9) 0.31639(8) 0.0141(2) Uani d . 1 1 . .
C C3B 0.02680(9) 0.51597(9) 0.26542(8) 0.0137(2) Uani d . 1 1 . .
H H3BA 0.0965 0.5360 0.2473 0.016 Uiso calc R 1 1 . .
C C4B -0.02275(9) 0.58084(10) 0.32699(8) 0.0148(2) Uani d . 1 1 . .
C C5B -0.08165(9) 0.53597(10) 0.39405(8) 0.0154(2) Uani d . 1 1 . .
C C6B 0.00315(10) 0.23158(10) 0.43862(8) 0.0192(2) Uani d . 1 1 . .
H H6BA -0.0067 0.1916 0.3972 0.029 Uiso calc R 1 1 . .
H H6BB -0.0534 0.2274 0.4810 0.029 Uiso calc R 1 1 . .
H H6BC 0.0746 0.1979 0.4717 0.029 Uiso calc R 1 1 . .
C C7B 0.13895(9) 0.32552(10) 0.28006(8) 0.0151(2) Uani d . 1 1 . .
C C8B 0.24295(10) 0.14910(10) 0.28228(9) 0.0217(3) Uani d . 1 1 . .
H H8BA 0.3091 0.1772 0.2756 0.026 Uiso calc R 1 1 . .
H H8BB 0.2147 0.1547 0.2220 0.026 Uiso calc R 1 1 . .
C C9B 0.27000(10) 0.02944(11) 0.34241(9) 0.0221(3) Uani d . 1 1 . .
H H9BA 0.2986 0.0260 0.4026 0.027 Uiso calc R 1 1 . .
C C10B 0.35969(13) -0.03770(12) 0.30230(12) 0.0351(3) Uani d . 1 1 . .
H H10D 0.4231 -0.0067 0.2970 0.053 Uiso calc R 1 1 . .
H H10E 0.3334 -0.0343 0.2428 0.053 Uiso calc R 1 1 . .
H H10F 0.3799 -0.1151 0.3414 0.053 Uiso calc R 1 1 . .
C C11B 0.17072(12) -0.01796(11) 0.35487(10) 0.0271(3) Uani d . 1 1 . .
H H11D 0.1181 0.0216 0.3865 0.041 Uiso calc R 1 1 . .
H H11E 0.1926 -0.0969 0.3901 0.041 Uiso calc R 1 1 . .
H H11F 0.1376 -0.0091 0.2961 0.041 Uiso calc R 1 1 . .
C C12B -0.01152(9) 0.69405(10) 0.30992(8) 0.0170(2) Uani d . 1 1 . .
C C13B 0.05064(12) 0.84019(11) 0.21072(9) 0.0262(3) Uani d . 1 1 . .
H H13C 0.1020 0.8415 0.2572 0.031 Uiso calc R 1 1 . .
H H13D -0.0187 0.8947 0.2095 0.031 Uiso calc R 1 1 . .
C C14B 0.09665(11) 0.86980(11) 0.12014(9) 0.0239(3) Uani d . 1 1 . .
H H14B 0.0466 0.8607 0.0758 0.029 Uiso calc R 1 1 . .
C C15B 0.20785(13) 0.79489(13) 0.12074(12) 0.0364(4) Uani d . 1 1 . .
H H15D 0.2027 0.7179 0.1369 0.055 Uiso calc R 1 1 . .
H H15E 0.2580 0.8015 0.1647 0.055 Uiso calc R 1 1 . .
H H15F 0.2347 0.8169 0.0610 0.055 Uiso calc R 1 1 . .
C C16B 0.10039(14) 0.99152(12) 0.09083(11) 0.0345(3) Uani d . 1 1 . .
H H16D 0.0274 1.0383 0.0897 0.052 Uiso calc R 1 1 . .
H H16E 0.1266 1.0120 0.0307 0.052 Uiso calc R 1 1 . .
H H16F 0.1495 1.0023 0.1333 0.052 Uiso calc R 1 1 . .
C C17B -0.15385(10) 0.59335(11) 0.44969(8) 0.0186(2) Uani d . 1 1 . .
H H17D -0.1756 0.6732 0.4177 0.028 Uiso calc R 1 1 . .
H H17E -0.1145 0.5798 0.5071 0.028 Uiso calc R 1 1 . .
H H17F -0.2186 0.5644 0.4606 0.028 Uiso calc R 1 1 . .
C C18B -0.04746(9) 0.54802(9) 0.18026(8) 0.0142(2) Uani d . 1 1 . .
C C19B -0.15115(9) 0.53000(10) 0.18359(8) 0.0162(2) Uani d . 1 1 . .
H H19B -0.1759 0.4950 0.2397 0.019 Uiso calc R 1 1 . .
C C20B -0.21870(9) 0.56281(10) 0.10547(8) 0.0164(2) Uani d . 1 1 . .
H H20B -0.2892 0.5500 0.1086 0.020 Uiso calc R 1 1 . .
C C21B -0.18408(9) 0.61395(10) 0.02332(8) 0.0152(2) Uani d . 1 1 . .
C C22B -0.08020(9) 0.63357(10) 0.01904(8) 0.0151(2) Uani d . 1 1 . .
C C23B -0.01288(9) 0.59957(10) 0.09687(8) 0.0150(2) Uani d . 1 1 . .
H H23B 0.0580 0.6114 0.0936 0.018 Uiso calc R 1 1 . .
C C24B 0.05475(9) 0.69473(10) -0.07449(8) 0.0177(2) Uani d . 1 1 . .
H H24C 0.1047 0.6197 -0.0532 0.021 Uiso calc R 1 1 . .
H H24D 0.0724 0.7385 -0.0380 0.021 Uiso calc R 1 1 . .
C C25B 0.06735(11) 0.75040(11) -0.17204(9) 0.0225(3) Uani d . 1 1 . .
H H25D 0.1421 0.7570 -0.1795 0.034 Uiso calc R 1 1 . .
H H25E 0.0174 0.8244 -0.1926 0.034 Uiso calc R 1 1 . .
H H25F 0.0507 0.7060 -0.2075 0.034 Uiso calc R 1 1 . .
H H1NB -0.1208(12) 0.3973(13) 0.4590(11) 0.025(4) Uiso d . 1 1 . .
H H1NA 0.3762(13) 0.4104(14) 0.0925(12) 0.031(4) Uiso d . 1 1 . .
H H1OB -0.2134(15) 0.6488(16) -0.0958(13) 0.044(5) Uiso d . 1 1 . .
H H1OA 0.2866(16) 0.6559(17) 0.5198(15) 0.052(6) Uiso d . 1 1 . .

loop_
_atom_site_aniso_label
_atom_site_aniso_U_11
_atom_site_aniso_U_22
_atom_site_aniso_U_33
_atom_site_aniso_U_12
_atom_site_aniso_U_13
_atom_site_aniso_U_23
O1A 0.0212(4) 0.0158(4) 0.0176(4) -0.0015(3) -0.0053(3) -0.0052(3)
O2A 0.0202(4) 0.0195(4) 0.0148(4) -0.0053(3) -0.0024(3) -0.0060(3)
O3A 0.0303(5) 0.0175(4) 0.0165(4) -0.0079(4) -0.0046(4) -0.0032(3)
O4A 0.0471(6) 0.0257(5) 0.0152(5) -0.0134(4) -0.0056(4) 0.0000(4)
O5A 0.0146(4) 0.0236(4) 0.0181(4) -0.0066(3) 0.0030(3) -0.0126(4)
O6A 0.0142(4) 0.0293(5) 0.0146(4) -0.0049(3) 0.0029(3) -0.0115(4)
N1A 0.0162(4) 0.0217(5) 0.0134(5) -0.0057(4) -0.0015(4) -0.0062(4)
C1A 0.0152(5) 0.0187(6) 0.0123(5) -0.0044(4) 0.0019(4) -0.0048(4)
C2A 0.0139(5) 0.0169(5) 0.0111(5) -0.0035(4) 0.0019(4) -0.0052(4)
C3A 0.0143(5) 0.0166(5) 0.0112(5) -0.0041(4) 0.0015(4) -0.0054(4)
C4A 0.0145(5) 0.0177(6) 0.0105(5) -0.0018(4) 0.0004(4) -0.0039(4)
C5A 0.0136(5) 0.0212(6) 0.0118(5) -0.0021(4) 0.0016(4) -0.0058(4)
C6A 0.0219(6) 0.0199(6) 0.0174(6) -0.0070(5) -0.0011(5) -0.0072(5)
C7A 0.0145(5) 0.0172(5) 0.0127(5) -0.0033(4) 0.0020(4) -0.0056(4)
C8A 0.0224(6) 0.0184(6) 0.0180(6) -0.0006(5) -0.0051(5) -0.0046(5)
C9A 0.0257(6) 0.0179(6) 0.0194(6) -0.0031(5) -0.0003(5) -0.0050(5)
C10A 0.0348(7) 0.0236(7) 0.0304(8) -0.0109(6) 0.0025(6) -0.0060(6)
C11A 0.0342(7) 0.0230(7) 0.0301(8) -0.0040(6) 0.0090(6) -0.0092(6)
C12A 0.0191(5) 0.0196(6) 0.0148(6) -0.0030(4) 0.0002(4) -0.0063(5)
C13A 0.0453(8) 0.0194(6) 0.0233(7) -0.0120(6) -0.0109(6) -0.0005(5)
C14A 0.0321(8) 0.0182(7) 0.0234(8) -0.0038(6) -0.0047(6) -0.0070(6)
C15A 0.0289(8) 0.0236(8) 0.0414(10) -0.0027(6) -0.0101(7) -0.0112(7)
C16A 0.0825(16) 0.0215(9) 0.0408(12) -0.0187(10) -0.0254(11) -0.0037(8)
C14X 0.0321(8) 0.0182(7) 0.0234(8) -0.0038(6) -0.0047(6) -0.0070(6)
C15X 0.0289(8) 0.0236(8) 0.0414(10) -0.0027(6) -0.0101(7) -0.0112(7)
C16X 0.0825(16) 0.0215(9) 0.0408(12) -0.0187(10) -0.0254(11) -0.0037(8)
C17A 0.0179(5) 0.0245(6) 0.0140(6) -0.0022(5) -0.0025(4) -0.0062(5)
C18A 0.0140(5) 0.0147(5) 0.0113(5) -0.0018(4) 0.0009(4) -0.0037(4)
C19A 0.0164(5) 0.0210(6) 0.0131(5) -0.0052(4) -0.0004(4) -0.0068(4)
C20A 0.0127(5) 0.0214(6) 0.0148(5) -0.0052(4) 0.0009(4) -0.0058(4)
C21A 0.0140(5) 0.0161(5) 0.0113(5) -0.0012(4) 0.0018(4) -0.0036(4)
C22A 0.0152(5) 0.0157(5) 0.0129(5) -0.0036(4) 0.0004(4) -0.0058(4)
C23A 0.0136(5) 0.0164(5) 0.0149(5) -0.0040(4) 0.0015(4) -0.0059(4)
C24A 0.0145(5) 0.0230(6) 0.0196(6) -0.0070(4) 0.0023(4) -0.0094(5)
C25A 0.0234(6) 0.0299(7) 0.0207(6) -0.0123(5) 0.0035(5) -0.0125(5)
O1B 0.0211(4) 0.0148(4) 0.0198(4) -0.0023(3) 0.0066(3) -0.0058(3)
O2B 0.0206(4) 0.0200(4) 0.0162(4) -0.0049(3) 0.0052(3) -0.0070(3)
O3B 0.0268(4) 0.0165(4) 0.0170(4) -0.0073(3) 0.0041(4) -0.0072(3)
O4B 0.0371(5) 0.0219(5) 0.0219(5) -0.0071(4) 0.0056(4) -0.0129(4)
O5B 0.0162(4) 0.0264(5) 0.0118(4) -0.0080(3) 0.0006(3) -0.0018(3)
O6B 0.0156(4) 0.0326(5) 0.0115(4) -0.0072(4) -0.0006(3) -0.0067(4)
N1B 0.0156(4) 0.0197(5) 0.0146(5) -0.0048(4) 0.0044(4) -0.0069(4)
C1B 0.0149(5) 0.0180(5) 0.0132(5) -0.0035(4) 0.0001(4) -0.0065(4)
C2B 0.0143(5) 0.0156(5) 0.0129(5) -0.0030(4) 0.0007(4) -0.0058(4)
C3B 0.0138(5) 0.0156(5) 0.0121(5) -0.0030(4) 0.0008(4) -0.0054(4)
C4B 0.0144(5) 0.0167(5) 0.0129(5) -0.0011(4) -0.0009(4) -0.0065(4)
C5B 0.0140(5) 0.0188(6) 0.0130(5) -0.0011(4) -0.0013(4) -0.0069(4)
C6B 0.0229(6) 0.0192(6) 0.0164(6) -0.0068(5) 0.0047(5) -0.0057(5)
C7B 0.0152(5) 0.0176(5) 0.0138(5) -0.0039(4) 0.0001(4) -0.0068(4)
C8B 0.0224(6) 0.0186(6) 0.0231(6) -0.0013(5) 0.0075(5) -0.0082(5)
C9B 0.0249(6) 0.0182(6) 0.0210(6) -0.0014(5) 0.0005(5) -0.0061(5)
C10B 0.0350(8) 0.0225(7) 0.0414(9) 0.0036(6) 0.0068(7) -0.0095(6)
C11B 0.0346(7) 0.0202(6) 0.0261(7) -0.0080(5) -0.0008(6) -0.0062(5)
C12B 0.0173(5) 0.0185(6) 0.0142(5) -0.0015(4) -0.0008(4) -0.0063(4)
C13B 0.0417(8) 0.0175(6) 0.0234(7) -0.0116(6) 0.0083(6) -0.0091(5)
C14B 0.0322(7) 0.0195(6) 0.0196(6) -0.0070(5) 0.0028(5) -0.0053(5)
C15B 0.0348(8) 0.0304(8) 0.0397(9) -0.0075(6) 0.0124(7) -0.0060(7)
C16B 0.0529(9) 0.0219(7) 0.0263(8) -0.0110(7) 0.0048(7) -0.0034(6)
C17B 0.0165(5) 0.0225(6) 0.0160(6) -0.0008(4) 0.0019(4) -0.0081(5)
C18B 0.0155(5) 0.0142(5) 0.0129(5) -0.0022(4) 0.0003(4) -0.0054(4)
C19B 0.0166(5) 0.0198(6) 0.0137(5) -0.0048(4) 0.0030(4) -0.0075(4)
C20B 0.0138(5) 0.0212(6) 0.0162(6) -0.0047(4) 0.0023(4) -0.0085(5)
C21B 0.0148(5) 0.0190(6) 0.0125(5) -0.0030(4) -0.0007(4) -0.0071(4)
C22B 0.0166(5) 0.0171(5) 0.0120(5) -0.0047(4) 0.0024(4) -0.0048(4)
C23B 0.0137(5) 0.0180(5) 0.0141(5) -0.0047(4) 0.0008(4) -0.0055(4)
C24B 0.0163(5) 0.0216(6) 0.0156(6) -0.0075(4) 0.0020(4) -0.0047(5)
C25B 0.0243(6) 0.0268(7) 0.0168(6) -0.0106(5) 0.0045(5) -0.0043(5)

loop_
_atom_type_symbol
_atom_type_description
_atom_type_scat_dispersion_real
_atom_type_scat_dispersion_imag
_atom_type_scat_source
C C 0.0033 0.0016 'International Tables Vol C Tables 4.2.6.8 and 6.1.1.4'
H H 0.0000 0.0000 'International Tables Vol C Tables 4.2.6.8 and 6.1.1.4'
N N 0.0061 0.0033 'International Tables Vol C Tables 4.2.6.8 and 6.1.1.4'
O O 0.0106 0.0060 'International Tables Vol C Tables 4.2.6.8 and 6.1.1.4'

loop_
_geom_angle_atom_site_label_1
_geom_angle_atom_site_label_2
_geom_angle_atom_site_label_3
_geom_angle
C7A O1A C8A 115.81(9)
C12A O3A C13A 115.02(10)
C22A O5A C24A 116.45(9)
C21A O6A H1OA 108.3(14)
C1A N1A C5A 123.43(10)
C1A N1A H1NA 119.1(11)
C5A N1A H1NA 116.5(11)
C2A C1A N1A 118.43(11)
C2A C1A C6A 128.06(11)
N1A C1A C6A 113.50(10)
C1A C2A C7A 124.52(11)
C1A C2A C3A 120.63(10)
C7A C2A C3A 114.69(10)
C4A C3A C2A 109.76(9)
C4A C3A C18A 111.26(9)
C2A C3A C18A 111.97(9)
C4A C3A H3AA 107.9
C2A C3A H3AA 107.9
C18A C3A H3AA 107.9
C5A C4A C12A 120.46(11)
C5A C4A C3A 119.97(10)
C12A C4A C3A 119.54(10)
C4A C5A N1A 119.07(11)
C4A C5A C17A 127.95(11)
N1A C5A C17A 112.97(10)
C1A C6A H6AA 109.5
C1A C6A H6AB 109.5
H6AA C6A H6AB 109.5
C1A C6A H6AC 109.5
H6AA C6A H6AC 109.5
H6AB C6A H6AC 109.5
O2A C7A O1A 121.84(10)
O2A C7A C2A 122.32(11)
O1A C7A C2A 115.83(10)
O1A C8A C9A 108.88(10)
O1A C8A H8AA 109.9
C9A C8A H8AA 109.9
O1A C8A H8AB 109.9
C9A C8A H8AB 109.9
H8AA C8A H8AB 108.3
C8A C9A C11A 111.75(11)
C8A C9A C10A 112.68(11)
C11A C9A C10A 111.35(12)
C8A C9A H9AA 106.9
C11A C9A H9AA 106.9
C10A C9A H9AA 106.9
C9A C10A H10A 109.5
C9A C10A H10B 109.5
H10A C10A H10B 109.5
C9A C10A H10C 109.5
H10A C10A H10C 109.5
H10B C10A H10C 109.5
C9A C11A H11A 109.5
C9A C11A H11B 109.5
H11A C11A H11B 109.5
C9A C11A H11C 109.5
H11A C11A H11C 109.5
H11B C11A H11C 109.5
O4A C12A O3A 121.89(11)
O4A C12A C4A 126.42(11)
O3A C12A C4A 111.67(10)
O3A C13A C14A 108.76(11)
O3A C13A C14X 111.1(4)
C14A C13A C14X 38.5(4)
O3A C13A H13A 109.9
C14A C13A H13A 109.9
C14X C13A H13A 135.1
O3A C13A H13B 109.9
C14A C13A H13B 109.9
C14X C13A H13B 73.5
H13A C13A H13B 108.3
O3A C13A H13E 109.7
C14A C13A H13E 75.5
C14X C13A H13E 110.0
H13A C13A H13E 37.2
H13B C13A H13E 135.2
O3A C13A H13F 109.4
C14A C13A H13F 137.4
C14X C13A H13F 108.4
H13A C13A H13F 73.5
H13B C13A H13F 37.8
H13E C13A H13F 108.1
C13A C14A C15A 111.87(13)
C13A C14A C16A 108.16(13)
C15A C14A C16A 111.02(15)
C13A C14A H13E 36.2
C15A C14A H13E 146.4
C16A C14A H13E 94.0
C13A C14A H14A 108.6
C15A C14A H14A 108.6
C16A C14A H14A 108.6
H13E C14A H14A 82.6
C15X C14X C16X 110.4(11)
C15X C14X C13A 105.2(9)
C16X C14X C13A 110.9(10)
C15X C14X H14C 110.1
C16X C14X H14C 110.1
C13A C14X H14C 110.1
C14X C15X H15G 109.5
C14X C15X H15H 109.5
H15G C15X H15H 109.5
C14X C15X H15I 109.5
H15G C15X H15I 109.5
H15H C15X H15I 109.5
C14X C16X H16G 109.5
C14X C16X H16H 109.5
H16G C16X H16H 109.5
C14X C16X H16I 109.5
H16G C16X H16I 109.5
H16H C16X H16I 109.5
C5A C17A H17A 109.5
C5A C17A H17B 109.5
H17A C17A H17B 109.5
C5A C17A H17C 109.5
H17A C17A H17C 109.5
H17B C17A H17C 109.5
C19A C18A C23A 118.89(10)
C19A C18A C3A 121.04(10)
C23A C18A C3A 120.06(10)
C18A C19A C20A 120.39(11)
C18A C19A H19A 119.8
C20A C19A H19A 119.8
C21A C20A C19A 120.53(10)
C21A C20A H20A 119.7
C19A C20A H20A 119.7
O6A C21A C20A 119.21(10)
O6A C21A C22A 121.19(10)
C20A C21A C22A 119.59(10)
O5A C22A C23A 125.53(10)
O5A C22A C21A 114.79(10)
C23A C22A C21A 119.68(10)
C22A C23A C18A 120.92(10)
C22A C23A H23A 119.5
C18A C23A H23A 119.5
O5A C24A C25A 108.02(10)
O5A C24A H24A 110.1
C25A C24A H24A 110.1
O5A C24A H24B 110.1
C25A C24A H24B 110.1
H24A C24A H24B 108.4
C24A C25A H25A 109.5
C24A C25A H25B 109.5
H25A C25A H25B 109.5
C24A C25A H25C 109.5
H25A C25A H25C 109.5
H25B C25A H25C 109.5
C7B O1B C8B 115.11(9)
C12B O3B C13B 115.26(9)
C22B O5B C24B 116.07(9)
C21B O6B H1OB 107.3(13)
C1B N1B C5B 123.42(10)
C1B N1B H1NB 118.0(10)
C5B N1B H1NB 117.8(10)
C2B C1B N1B 118.46(11)
C2B C1B C6B 128.02(11)
N1B C1B C6B 113.51(10)
C1B C2B C7B 125.15(11)
C1B C2B C3B 120.62(10)
C7B C2B C3B 114.13(10)
C4B C3B C2B 109.75(9)
C4B C3B C18B 110.92(9)
C2B C3B C18B 112.61(9)
C4B C3B H3BA 107.8
C2B C3B H3BA 107.8
C18B C3B H3BA 107.8
C5B C4B C12B 120.54(10)
C5B C4B C3B 119.91(10)
C12B C4B C3B 119.46(10)
C4B C5B N1B 119.12(10)
C4B C5B C17B 127.75(11)
N1B C5B C17B 113.12(10)
C1B C6B H6BA 109.5
C1B C6B H6BB 109.5
H6BA C6B H6BB 109.5
C1B C6B H6BC 109.5
H6BA C6B H6BC 109.5
H6BB C6B H6BC 109.5
O2B C7B O1B 121.61(10)
O2B C7B C2B 122.73(11)
O1B C7B C2B 115.66(10)
O1B C8B C9B 108.93(10)
O1B C8B H8BA 109.9
C9B C8B H8BA 109.9
O1B C8B H8BB 109.9
C9B C8B H8BB 109.9
H8BA C8B H8BB 108.3
C8B C9B C11B 112.04(11)
C8B C9B C10B 108.33(11)
C11B C9B C10B 111.42(12)
C8B C9B H9BA 108.3
C11B C9B H9BA 108.3
C10B C9B H9BA 108.3
C9B C10B H10D 109.5
C9B C10B H10E 109.5
H10D C10B H10E 109.5
C9B C10B H10F 109.5
H10D C10B H10F 109.5
H10E C10B H10F 109.5
C9B C11B H11D 109.5
C9B C11B H11E 109.5
H11D C11B H11E 109.5
C9B C11B H11F 109.5
H11D C11B H11F 109.5
H11E C11B H11F 109.5
O4B C12B O3B 121.85(11)
O4B C12B C4B 126.63(11)
O3B C12B C4B 111.51(10)
O3B C13B C14B 108.56(10)
O3B C13B H13C 110.0
C14B C13B H13C 110.0
O3B C13B H13D 110.0
C14B C13B H13D 110.0
H13C C13B H13D 108.4
C13B C14B C15B 112.08(12)
C13B C14B C16B 109.32(11)
C15B C14B C16B 111.01(12)
C13B C14B H14B 108.1
C15B C14B H14B 108.1
C16B C14B H14B 108.1
C14B C15B H15D 109.5
C14B C15B H15E 109.5
H15D C15B H15E 109.5
C14B C15B H15F 109.5
H15D C15B H15F 109.5
H15E C15B H15F 109.5
C14B C16B H16D 109.5
C14B C16B H16E 109.5
H16D C16B H16E 109.5
C14B C16B H16F 109.5
H16D C16B H16F 109.5
H16E C16B H16F 109.5
C5B C17B H17D 109.5
C5B C17B H17E 109.5
H17D C17B H17E 109.5
C5B C17B H17F 109.5
H17D C17B H17F 109.5
H17E C17B H17F 109.5
C19B C18B C23B 118.64(10)
C19B C18B C3B 121.46(10)
C23B C18B C3B 119.87(10)
C20B C19B C18B 120.54(11)
C20B C19B H19B 119.7
C18B C19B H19B 119.7
C21B C20B C19B 120.50(10)
C21B C20B H20B 119.7
C19B C20B H20B 119.7
O6B C21B C20B 119.52(10)
O6B C21B C22B 120.89(10)
C20B C21B C22B 119.59(10)
O5B C22B C23B 125.75(10)
O5B C22B C21B 114.61(10)
C23B C22B C21B 119.64(11)
C22B C23B C18B 121.07(10)
C22B C23B H23B 119.5
C18B C23B H23B 119.5
O5B C24B C25B 108.20(10)
O5B C24B H24C 110.1
C25B C24B H24C 110.1
O5B C24B H24D 110.1
C25B C24B H24D 110.1
H24C C24B H24D 108.4
C24B C25B H25D 109.5
C24B C25B H25E 109.5
H25D C25B H25E 109.5
C24B C25B H25F 109.5
H25D C25B H25F 109.5
H25E C25B H25F 109.5

loop_
_geom_bond_atom_site_label_1
_geom_bond_atom_site_label_2
_geom_bond_distance
O1A C7A 1.3496(14)
O1A C8A 1.4535(15)
O2A C7A 1.2255(14)
O3A C12A 1.3498(15)
O3A C13A 1.4470(16)
O4A C12A 1.2130(15)
O5A C22A 1.3768(14)
O5A C24A 1.4342(13)
O6A C21A 1.3739(13)
O6A H1OA 0.83(2)
N1A C1A 1.3775(15)
N1A C5A 1.3823(16)
N1A H1NA 0.894(17)
C1A C2A 1.3646(16)
C1A C6A 1.5028(17)
C2A C7A 1.4587(16)
C2A C3A 1.5224(16)
C3A C4A 1.5219(16)
C3A C18A 1.5313(15)
C3A H3AA 1.0000
C4A C5A 1.3573(16)
C4A C12A 1.4695(17)
C5A C17A 1.4974(16)
C6A H6AA 0.9800
C6A H6AB 0.9800
C6A H6AC 0.9800
C8A C9A 1.5187(18)
C8A H8AA 0.9900
C8A H8AB 0.9900
C9A C11A 1.5205(19)
C9A C10A 1.5234(19)
C9A H9AA 1.0000
C10A H10A 0.9800
C10A H10B 0.9800
C10A H10C 0.9800
C11A H11A 0.9800
C11A H11B 0.9800
C11A H11C 0.9800
C13A C14A 1.512(2)
C13A C14X 1.578(12)
C13A H13A 0.9900
C13A H13B 0.9900
C13A H13E 0.9599
C13A H13F 0.9601
C14A C15A 1.516(2)
C14A C16A 1.525(2)
C14A H13E 1.5742
C14A H14A 1.0000
C15A H15A 0.9800
C15A H15B 0.9800
C15A H15C 0.9800
C16A H16A 0.9800
C16A H16B 0.9800
C16A H16C 0.9800
C14X C15X 1.473(14)
C14X C16X 1.528(14)
C14X H14C 1.0000
C15X H15G 0.9800
C15X H15H 0.9800
C15X H15I 0.9800
C16X H16G 0.9800
C16X H16H 0.9800
C16X H16I 0.9800
C17A H17A 0.9800
C17A H17B 0.9800
C17A H17C 0.9800
C18A C19A 1.3921(15)
C18A C23A 1.3979(16)
C19A C20A 1.3947(16)
C19A H19A 0.9500
C20A C21A 1.3837(16)
C20A H20A 0.9500
C21A C22A 1.4018(15)
C22A C23A 1.3893(16)
C23A H23A 0.9500
C24A C25A 1.5103(17)
C24A H24A 0.9900
C24A H24B 0.9900
C25A H25A 0.9800
C25A H25B 0.9800
C25A H25C 0.9800
O1B C7B 1.3528(14)
O1B C8B 1.4490(14)
O2B C7B 1.2220(14)
O3B C12B 1.3540(14)
O3B C13B 1.4436(15)
O4B C12B 1.2192(14)
O5B C22B 1.3739(14)
O5B C24B 1.4324(14)
O6B C21B 1.3728(14)
O6B H1OB 0.83(2)
N1B C1B 1.3782(15)
N1B C5B 1.3824(16)
N1B H1NB 0.896(16)
C1B C2B 1.3644(16)
C1B C6B 1.5036(17)
C2B C7B 1.4600(16)
C2B C3B 1.5227(16)
C3B C4B 1.5221(16)
C3B C18B 1.5275(16)
C3B H3BA 1.0000
C4B C5B 1.3567(16)
C4B C12B 1.4663(17)
C5B C17B 1.5016(16)
C6B H6BA 0.9800
C6B H6BB 0.9800
C6B H6BC 0.9800
C8B C9B 1.5140(18)
C8B H8BA 0.9900
C8B H8BB 0.9900
C9B C11B 1.5237(19)
C9B C10B 1.5300(19)
C9B H9BA 1.0000
C10B H10D 0.9800
C10B H10E 0.9800
C10B H10F 0.9800
C11B H11D 0.9800
C11B H11E 0.9800
C11B H11F 0.9800
C13B C14B 1.5112(19)
C13B H13C 0.9900
C13B H13D 0.9900
C14B C15B 1.516(2)
C14B C16B 1.5297(19)
C14B H14B 1.0000
C15B H15D 0.9800
C15B H15E 0.9800
C15B H15F 0.9800
C16B H16D 0.9800
C16B H16E 0.9800
C16B H16F 0.9800
C17B H17D 0.9800
C17B H17E 0.9800
C17B H17F 0.9800
C18B C19B 1.3940(16)
C18B C23B 1.3992(16)
C19B C20B 1.3913(17)
C19B H19B 0.9500
C20B C21B 1.3826(16)
C20B H20B 0.9500
C21B C22B 1.4044(15)
C22B C23B 1.3844(16)
C23B H23B 0.9500
C24B C25B 1.5064(17)
C24B H24C 0.9900
C24B H24D 0.9900
C25B H25D 0.9800
C25B H25E 0.9800
C25B H25F 0.9800

loop_
_geom_hbond_atom_site_label_D
_geom_hbond_atom_site_label_H
_geom_hbond_atom_site_label_A
_geom_hbond_site_symmetry_A
_geom_hbond_distance_DH
_geom_hbond_distance_HA
_geom_hbond_distance_DA
_geom_hbond_angle_DHA
_geom_hbond_publ_flag
N1B H1NB O6A 2_566 0.896(16) 2.077(16) 2.9432(14) 162.3(15) yes
N1A H1NA O6B 2_565 0.893(18) 2.067(18) 2.9360(14) 164.1(16) yes
O6B H1OB O2B 2_565 0.83(2) 1.98(2) 2.7339(13) 149.9(19) yes
O6A H1OA O2A 2_666 0.83(2) 1.94(2) 2.6992(13) 153(2) yes
C11A H11C O4B 1_645 0.9800 2.5200 3.4755(19) 164.00 yes
C16A H16A O4A 2_675 0.9800 2.5900 3.316(2) 131.00 yes
C24A H24B Cg2 2_666 0.9900 2.9900 3.7291(15) 132.00 yes
C24B H24C Cg4 2_565 0.9900 2.9400 3.6754(14) 132.00 yes
C14X H14C Cg4 1_655 1.0000 2.9800 3.978(12) 172.00 yes

loop_
_geom_torsion_atom_site_label_1
_geom_torsion_atom_site_label_2
_geom_torsion_atom_site_label_3
_geom_torsion_atom_site_label_4
_geom_torsion
C5A N1A C1A C2A 15.77(17)
C5A N1A C1A C6A -162.96(11)
N1A C1A C2A C7A -177.71(10)
C6A C1A C2A C7A 0.82(19)
N1A C1A C2A C3A 7.18(16)
C6A C1A C2A C3A -174.29(11)
C1A C2A C3A C4A -27.89(14)
C7A C2A C3A C4A 156.54(9)
C1A C2A C3A C18A 96.19(12)
C7A C2A C3A C18A -79.37(12)
C2A C3A C4A C5A 29.86(14)
C18A C3A C4A C5A -94.63(12)
C2A C3A C4A C12A -152.16(10)
C18A C3A C4A C12A 83.34(12)
C12A C4A C5A N1A 170.81(10)
C3A C4A C5A N1A -11.24(16)
C12A C4A C5A C17A -9.67(18)
C3A C4A C5A C17A 168.28(11)
C1A N1A C5A C4A -13.72(17)
C1A N1A C5A C17A 166.70(10)
C8A O1A C7A O2A 7.54(16)
C8A O1A C7A C2A -171.77(10)
C1A C2A C7A O2A -176.47(11)
C3A C2A C7A O2A -1.10(16)
C1A C2A C7A O1A 2.84(16)
C3A C2A C7A O1A 178.21(9)
C7A O1A C8A C9A -169.38(10)
O1A C8A C9A C11A 68.38(14)
O1A C8A C9A C10A -57.88(14)
C13A O3A C12A O4A -3.12(18)
C13A O3A C12A C4A 175.20(11)
C5A C4A C12A O4A -9.69(19)
C3A C4A C12A O4A 172.35(12)
C5A C4A C12A O3A 172.09(10)
C3A C4A C12A O3A -5.88(15)
C12A O3A C13A C14A 179.13(12)
C12A O3A C13A C14X -139.8(5)
O3A C13A C14A C15A 60.00(18)
C14X C13A C14A C15A -40.6(7)
O3A C13A C14A C16A -177.42(15)
C14X C13A C14A C16A 82.0(7)
O3A C13A C14X C15X -62.3(9)
C14A C13A C14X C15X 31.6(7)
O3A C13A C14X C16X 178.3(10)
C14A C13A C14X C16X -87.8(12)
C4A C3A C18A C19A 59.76(14)
C2A C3A C18A C19A -63.48(14)
C4A C3A C18A C23A -118.89(12)
C2A C3A C18A C23A 117.87(12)
C23A C18A C19A C20A 0.14(18)
C3A C18A C19A C20A -178.51(11)
C18A C19A C20A C21A -0.07(18)
C19A C20A C21A O6A 179.50(11)
C19A C20A C21A C22A 0.37(18)
C24A O5A C22A C23A -8.52(17)
C24A O5A C22A C21A 172.11(10)
O6A C21A C22A O5A -0.46(16)
C20A C21A C22A O5A 178.65(11)
O6A C21A C22A C23A -179.87(11)
C20A C21A C22A C23A -0.76(17)
O5A C22A C23A C18A -178.49(11)
C21A C22A C23A C18A 0.85(18)
C19A C18A C23A C22A -0.54(18)
C3A C18A C23A C22A 178.13(11)
C22A O5A C24A C25A -177.04(10)
C5B N1B C1B C2B -15.40(17)
C5B N1B C1B C6B 163.58(11)
N1B C1B C2B C7B 176.69(10)
C6B C1B C2B C7B -2.12(19)
N1B C1B C2B C3B -7.21(16)
C6B C1B C2B C3B 173.98(11)
C1B C2B C3B C4B 27.93(14)
C7B C2B C3B C4B -155.56(9)
C1B C2B C3B C18B -96.16(13)
C7B C2B C3B C18B 80.35(12)
C2B C3B C4B C5B -30.26(14)
C18B C3B C4B C5B 94.80(13)
C2B C3B C4B C12B 153.23(10)
C18B C3B C4B C12B -81.70(12)
C12B C4B C5B N1B -171.58(10)
C3B C4B C5B N1B 11.96(16)
C12B C4B C5B C17B 9.25(18)
C3B C4B C5B C17B -167.21(11)
C1B N1B C5B C4B 12.98(17)
C1B N1B C5B C17B -167.74(10)
C8B O1B C7B O2B -3.28(16)
C8B O1B C7B C2B 176.86(10)
C1B C2B C7B O2B 178.67(11)
C3B C2B C7B O2B 2.34(16)
C1B C2B C7B O1B -1.47(17)
C3B C2B C7B O1B -177.79(9)
C7B O1B C8B C9B 173.07(10)
O1B C8B C9B C11B 59.58(14)
O1B C8B C9B C10B -177.11(11)
C13B O3B C12B O4B 0.82(17)
C13B O3B C12B C4B -177.78(10)
C5B C4B C12B O4B 12.61(19)
C3B C4B C12B O4B -170.91(12)
C5B C4B C12B O3B -168.86(10)
C3B C4B C12B O3B 7.62(15)
C12B O3B C13B C14B -178.14(11)
O3B C13B C14B C15B -64.79(16)
O3B C13B C14B C16B 171.70(12)
C4B C3B C18B C19B -62.41(14)
C2B C3B C18B C19B 61.03(14)
C4B C3B C18B C23B 115.73(12)
C2B C3B C18B C23B -120.84(11)
C23B C18B C19B C20B -0.07(17)
C3B C18B C19B C20B 178.08(11)
C18B C19B C20B C21B -0.09(18)
C19B C20B C21B O6B 179.83(11)
C19B C20B C21B C22B -0.50(18)
C24B O5B C22B C23B 8.62(17)
C24B O5B C22B C21B -171.60(10)
O6B C21B C22B O5B 1.11(16)
C20B C21B C22B O5B -178.55(10)
O6B C21B C22B C23B -179.09(11)
C20B C21B C22B C23B 1.24(17)
O5B C22B C23B C18B 178.35(11)
C21B C22B C23B C18B -1.42(18)
C19B C18B C23B C22B 0.83(17)
C3B C18B C23B C22B -177.35(10)
C22B O5B C24B C25B 177.15(10)
